data_2225415
loop_
_publ_author_name
'Li, Yang'
'Xiao, Tao'
'Liu, Dong-liang'
'Yu, Guang-yan'

_publ_section_title
;
 Methyl
 7-chloro-2-ethylsulfanyl-6-fluoro-4-oxo-4<i>H</i>-thiochromene-3-carboxylate
;
_journal_coeditor_code ZQ2029
_journal_issue 3
_journal_name_full 'Acta Crystallographica Section E'
_journal_page_first o694
_journal_paper_doi 10.1107/S1600536810002667
_journal_volume 66
_journal_year 2010
_chemical_formula_iupac 'C13 H10 Cl F O3 S2'
_chemical_formula_moiety 'C13 H10 Cl F O3 S2'
_chemical_formula_sum 'C13 H10 Cl F O3 S2'
_chemical_formula_weight 332.78
_chemical_melting_point 421
_chemical_name_systematic
;
Methyl
7-chloro-2-ethylsulfanyl-6-fluoro-4-oxo-4<i>H</i>-thiochromene-3-carboxylate
;
_space_group_IT_number 2
_symmetry_cell_setting triclinic
_symmetry_space_group_name_Hall '-P 1'
_symmetry_space_group_name_H-M 'P -1'
_atom_sites_solution_hydrogens geom
_atom_sites_solution_primary direct
_atom_sites_solution_secondary difmap
_audit_creation_method SHELXL-97
_cell_angle_alpha 85.18(3)
_cell_angle_beta 80.93(3)
_cell_angle_gamma 71.24(3)
_cell_formula_units_Z 2
_cell_length_a 7.6740(15)
_cell_length_b 9.3880(19)
_cell_length_c 10.368(2)
_cell_measurement_reflns_used 25
_cell_measurement_temperature 293(2)
_cell_measurement_theta_max 13
_cell_measurement_theta_min 10
_cell_volume 698.0(3)
_computing_cell_refinement 'CAD-4 EXPRESS (Enraf--Nonius, 1994)'
_computing_data_collection 'CAD-4 EXPRESS (Enraf--Nonius, 1994)'
_computing_data_reduction 'XCAD4 (Harms & Wocadlo,1995)'
_computing_molecular_graphics 'PLATON (Spek, 2009)'
_computing_publication_material 'SHELXTL (Sheldrick, 2008)'
_computing_structure_refinement 'SHELXL97 (Sheldrick, 2008)'
_computing_structure_solution 'SHELXS97 (Sheldrick, 2008)'
_diffrn_ambient_temperature 293(2)
_diffrn_measured_fraction_theta_full 0.998
_diffrn_measured_fraction_theta_max 0.998
_diffrn_measurement_device_type 'Enraf--Nonius CAD-4'
_diffrn_measurement_method \w/2\q
_diffrn_radiation_monochromator graphite
_diffrn_radiation_source 'fine-focus sealed tube'
_diffrn_radiation_type MoK\a
_diffrn_radiation_wavelength 0.71073
_diffrn_reflns_av_R_equivalents 0.0161
_diffrn_reflns_av_sigmaI/netI 0.0392
_diffrn_reflns_limit_h_max 9
_diffrn_reflns_limit_h_min 0
_diffrn_reflns_limit_k_max 11
_diffrn_reflns_limit_k_min -10
_diffrn_reflns_limit_l_max 12
_diffrn_reflns_limit_l_min -12
_diffrn_reflns_number 2735
_diffrn_reflns_theta_full 25.28
_diffrn_reflns_theta_max 25.28
_diffrn_reflns_theta_min 1.99
_diffrn_standards_decay_% 1
_diffrn_standards_interval_count 200
_diffrn_standards_interval_time 120
_diffrn_standards_number 3
_exptl_absorpt_coefficient_mu 0.586
_exptl_absorpt_correction_T_max 0.944
_exptl_absorpt_correction_T_min 0.892
_exptl_absorpt_correction_type psi-scan
_exptl_absorpt_process_details '(North <i>et al.</i>,  1968)'
_exptl_crystal_colour colourless
_exptl_crystal_density_diffrn 1.583
_exptl_crystal_density_method 'not measured'
_exptl_crystal_description block
_exptl_crystal_F_000 340
_exptl_crystal_size_max 0.20
_exptl_crystal_size_mid 0.10
_exptl_crystal_size_min 0.10
_refine_diff_density_max 0.316
_refine_diff_density_min -0.312
_refine_ls_extinction_method none
_refine_ls_goodness_of_fit_ref 1.004
_refine_ls_hydrogen_treatment constr
_refine_ls_matrix_type full
_refine_ls_number_parameters 181
_refine_ls_number_reflns 2531
_refine_ls_number_restraints 0
_refine_ls_restrained_S_all 1.004
_refine_ls_R_factor_all 0.0657
_refine_ls_R_factor_gt 0.0452
_refine_ls_shift/su_max 0.000
_refine_ls_shift/su_mean 0.000
_refine_ls_structure_factor_coef Fsqd
_refine_ls_weighting_details 'w=1/[\s^2^(Fo^2^)+(0.0850P)^2^] where P=(Fo^2^+2Fc^2^)/3'
_refine_ls_weighting_scheme calc
_refine_ls_wR_factor_gt 0.1230
_refine_ls_wR_factor_ref 0.1383
_reflns_number_gt 1908
_reflns_number_total 2531
_reflns_threshold_expression I>2sigma(I)
_cod_data_source_file zq2029.cif
_cod_data_source_block I
_cod_depositor_comments
;
The following automatic conversions were performed:
'_symmetry_cell_setting' value 'Triclinic' changed to 'triclinic'
according to '/home/saulius/struct/CIF-dictionaries/cif_core.dic'
dictionary named 'cif_core.dic' version 2.4.1 from 2010-06-29.

Automatic conversion script
Id: cif_fix_enum 1527 2010-12-29 10:47:43Z saulius 

The following automatic conversions were performed:

'_symmetry_cell_setting' value 'Triclinic' changed to 'triclinic'
according to /home/saulius/struct/CIF-dictionaries/cif_core.dic
dictionary named 'cif_core.dic' version 2.4.1 from 2010-06-29.

Automatic conversion script
Id: cif_fix_values 1715 2011-07-08 13:25:40Z adriana 
;
_cod_original_cell_volume 698.0(2)
_cod_database_code 2225415
_cod_database_fobs_code 2225415

loop_
_symmetry_equiv_pos_as_xyz
'x, y, z'
'-x, -y, -z'

loop_
_atom_site_type_symbol
_atom_site_label
_atom_site_fract_x
_atom_site_fract_y
_atom_site_fract_z
_atom_site_U_iso_or_equiv
_atom_site_adp_type
_atom_site_calc_flag
_atom_site_refinement_flags
_atom_site_occupancy
_atom_site_disorder_assembly
_atom_site_disorder_group
Cl Cl 0.32919(13) 0.43804(11) -0.25035(9) 0.0614(3) Uani d . 1 . .
F F -0.0661(3) 0.5608(2) -0.2592(2) 0.0679(6) Uani d . 1 . .
S S1 0.13971(10) 0.07054(9) 0.12622(8) 0.0409(3) Uani d . 1 . .
S S2 -0.04493(12) -0.08554(10) 0.33572(9) 0.0515(3) Uani d . 1 . .
O O1 -0.4369(3) 0.3010(3) 0.0513(2) 0.0541(6) Uani d . 1 . .
O O2 -0.4884(3) 0.2281(3) 0.3453(2) 0.0572(7) Uani d . 1 . .
O O3 -0.4571(4) 0.0067(3) 0.2676(3) 0.0738(8) Uani d . 1 . .
C C1 0.0642(4) 0.2176(3) 0.0132(3) 0.0353(7) Uani d . 1 . .
C C2 0.2053(4) 0.2628(3) -0.0640(3) 0.0403(7) Uani d . 1 . .
H H2A 0.3289 0.2153 -0.0531 0.048 Uiso calc R 1 . .
C C3 0.1606(4) 0.3769(3) -0.1554(3) 0.0409(7) Uani d . 1 . .
C C4 -0.0260(5) 0.4468(4) -0.1690(3) 0.0460(8) Uani d . 1 . .
C C5 -0.1641(4) 0.4052(3) -0.0954(3) 0.0433(8) Uani d . 1 . .
H H5A -0.2871 0.4546 -0.1070 0.052 Uiso calc R 1 . .
C C6 -0.1220(4) 0.2881(3) -0.0019(3) 0.0357(7) Uani d . 1 . .
C C7 -0.2770(4) 0.2453(3) 0.0767(3) 0.0394(7) Uani d . 1 . .
C C8 -0.2374(4) 0.1375(3) 0.1842(3) 0.0364(7) Uani d . 1 . .
C C9 -0.0653(4) 0.0524(3) 0.2103(3) 0.0359(7) Uani d . 1 . .
C C10 0.1994(4) -0.1669(4) 0.3475(3) 0.0478(8) Uani d . 1 . .
H H10A 0.2680 -0.2038 0.2638 0.057 Uiso calc R 1 . .
H H10B 0.2482 -0.0928 0.3750 0.057 Uiso calc R 1 . .
C C11 0.2151(5) -0.2962(4) 0.4489(4) 0.0616(10) Uani d . 1 . .
H H11A 0.3432 -0.3439 0.4593 0.092 Uiso calc R 1 . .
H H11B 0.1659 -0.3683 0.4203 0.092 Uiso calc R 1 . .
H H11C 0.1459 -0.2578 0.5310 0.092 Uiso calc R 1 . .
C C12 -0.4059(4) 0.1142(4) 0.2676(3) 0.0435(8) Uani d . 1 . .
C C13 -0.6523(5) 0.2191(5) 0.4322(4) 0.0650(11) Uani d . 1 . .
H H13A -0.7010 0.3066 0.4843 0.097 Uiso calc R 1 . .
H H13B -0.6200 0.1305 0.4882 0.097 Uiso calc R 1 . .
H H13C -0.7445 0.2141 0.3815 0.097 Uiso calc R 1 . .

loop_
_atom_site_aniso_label
_atom_site_aniso_U_11
_atom_site_aniso_U_22
_atom_site_aniso_U_33
_atom_site_aniso_U_12
_atom_site_aniso_U_13
_atom_site_aniso_U_23
Cl 0.0607(6) 0.0691(6) 0.0557(6) -0.0309(5) 0.0054(4) 0.0070(4)
F 0.0703(15) 0.0607(13) 0.0659(13) -0.0157(11) -0.0153(11) 0.0271(11)
S1 0.0278(4) 0.0440(5) 0.0476(5) -0.0082(3) -0.0062(3) 0.0060(3)
S2 0.0359(5) 0.0571(6) 0.0557(5) -0.0118(4) -0.0047(4) 0.0164(4)
O1 0.0323(12) 0.0591(15) 0.0699(16) -0.0121(11) -0.0163(11) 0.0109(12)
O2 0.0491(14) 0.0657(16) 0.0583(15) -0.0270(12) 0.0139(12) -0.0153(12)
O3 0.0476(15) 0.0571(16) 0.119(2) -0.0274(13) 0.0101(15) -0.0153(16)
C1 0.0362(16) 0.0339(16) 0.0375(16) -0.0114(13) -0.0077(13) -0.0044(13)
C2 0.0356(16) 0.0406(17) 0.0454(18) -0.0115(14) -0.0061(14) -0.0058(14)
C3 0.0462(18) 0.0416(17) 0.0374(16) -0.0179(15) -0.0024(14) -0.0040(14)
C4 0.057(2) 0.0418(18) 0.0398(18) -0.0144(16) -0.0116(16) 0.0019(14)
C5 0.0384(17) 0.0396(18) 0.0499(19) -0.0059(14) -0.0125(15) -0.0032(15)
C6 0.0349(16) 0.0340(15) 0.0384(16) -0.0088(13) -0.0075(13) -0.0052(12)
C7 0.0306(16) 0.0392(17) 0.0467(18) -0.0071(13) -0.0068(14) -0.0048(14)
C8 0.0293(15) 0.0395(16) 0.0429(17) -0.0133(13) -0.0051(13) -0.0050(13)
C9 0.0346(16) 0.0373(16) 0.0369(16) -0.0127(13) -0.0044(13) -0.0025(13)
C10 0.0395(18) 0.050(2) 0.054(2) -0.0131(15) -0.0134(15) 0.0088(16)
C11 0.054(2) 0.063(2) 0.065(2) -0.0148(19) -0.0194(19) 0.0168(19)
C12 0.0283(16) 0.0442(18) 0.058(2) -0.0108(14) -0.0100(14) 0.0046(16)
C13 0.049(2) 0.079(3) 0.059(2) -0.019(2) 0.0107(18) 0.002(2)

loop_
_atom_type_symbol
_atom_type_description
_atom_type_scat_dispersion_real
_atom_type_scat_dispersion_imag
_atom_type_scat_source
C C 0.0033 0.0016 'International Tables Vol C Tables 4.2.6.8 and 6.1.1.4'
H H 0.0000 0.0000 'International Tables Vol C Tables 4.2.6.8 and 6.1.1.4'
O O 0.0106 0.0060 'International Tables Vol C Tables 4.2.6.8 and 6.1.1.4'
F F 0.0171 0.0103 'International Tables Vol C Tables 4.2.6.8 and 6.1.1.4'
S S 0.1246 0.1234 'International Tables Vol C Tables 4.2.6.8 and 6.1.1.4'
Cl Cl 0.1484 0.1585 'International Tables Vol C Tables 4.2.6.8 and 6.1.1.4'

loop_
_geom_angle_atom_site_label_1
_geom_angle_atom_site_label_2
_geom_angle_atom_site_label_3
_geom_angle_site_symmetry_1
_geom_angle_site_symmetry_3
_geom_angle
_geom_angle_publ_flag
C9 S1 C1 . . 103.12(15) yes
C9 S2 C10 . . 106.87(15) yes
C12 O2 C13 . . 116.1(3) yes
C6 C1 C2 . . 120.8(3) ?
C6 C1 S1 . . 124.0(2) yes
C2 C1 S1 . . 115.1(2) yes
C3 C2 C1 . . 119.7(3) ?
C3 C2 H2A . . 120.2 ?
C1 C2 H2A . . 120.2 ?
C2 C3 C4 . . 118.9(3) ?
C2 C3 Cl . . 121.1(3) yes
C4 C3 Cl . . 119.9(3) yes
C5 C4 F . . 120.0(3) yes
C5 C4 C3 . . 122.4(3) ?
F C4 C3 . . 117.5(3) yes
C4 C5 C6 . . 119.8(3) ?
C4 C5 H5A . . 120.1 ?
C6 C5 H5A . . 120.1 ?
C5 C6 C1 . . 118.4(3) ?
C5 C6 C7 . . 118.3(3) ?
C1 C6 C7 . . 123.3(3) ?
O1 C7 C8 . . 120.6(3) yes
O1 C7 C6 . . 120.7(3) yes
C8 C7 C6 . . 118.7(3) ?
C9 C8 C7 . . 125.9(3) ?
C9 C8 C12 . . 119.1(3) ?
C7 C8 C12 . . 114.8(3) ?
C8 C9 S1 . . 124.2(2) yes
C8 C9 S2 . . 119.3(2) yes
S1 C9 S2 . . 116.45(17) yes
C11 C10 S2 . . 105.9(2) yes
C11 C10 H10A . . 110.6 ?
S2 C10 H10A . . 110.6 ?
C11 C10 H10B . . 110.6 ?
S2 C10 H10B . . 110.6 ?
H10A C10 H10B . . 108.7 ?
C10 C11 H11A . . 109.5 ?
C10 C11 H11B . . 109.5 ?
H11A C11 H11B . . 109.5 ?
C10 C11 H11C . . 109.5 ?
H11A C11 H11C . . 109.5 ?
H11B C11 H11C . . 109.5 ?
O3 C12 O2 . . 123.8(3) yes
O3 C12 C8 . . 125.7(3) yes
O2 C12 C8 . . 110.4(3) yes
O2 C13 H13A . . 109.5 ?
O2 C13 H13B . . 109.5 ?
H13A C13 H13B . . 109.5 ?
O2 C13 H13C . . 109.5 ?
H13A C13 H13C . . 109.5 ?
H13B C13 H13C . . 109.5 ?

loop_
_geom_bond_atom_site_label_1
_geom_bond_atom_site_label_2
_geom_bond_site_symmetry_2
_geom_bond_distance
_geom_bond_publ_flag
Cl C3 . 1.719(3) yes
F C4 . 1.352(4) yes
S1 C9 . 1.726(3) yes
S1 C1 . 1.744(3) yes
S2 C9 . 1.744(3) yes
S2 C10 . 1.802(3) yes
O1 C7 . 1.231(4) yes
O2 C12 . 1.320(4) yes
O2 C13 . 1.448(4) yes
O3 C12 . 1.195(4) yes
C1 C6 . 1.396(4) ?
C1 C2 . 1.400(4) ?
C2 C3 . 1.363(4) ?
C2 H2A . 0.9300 ?
C3 C4 . 1.394(5) ?
C4 C5 . 1.349(5) ?
C5 C6 . 1.394(4) ?
C5 H5A . 0.9300 ?
C6 C7 . 1.480(4) ?
C7 C8 . 1.441(4) ?
C8 C9 . 1.362(4) ?
C8 C12 . 1.505(4) ?
C10 C11 . 1.524(4) ?
C10 H10A . 0.9700 ?
C10 H10B . 0.9700 ?
C11 H11A . 0.9600 ?
C11 H11B . 0.9600 ?
C11 H11C . 0.9600 ?
C13 H13A . 0.9600 ?
C13 H13B . 0.9600 ?
C13 H13C . 0.9600 ?

loop_
_geom_hbond_atom_site_label_D
_geom_hbond_atom_site_label_H
_geom_hbond_atom_site_label_A
_geom_hbond_site_symmetry_A
_geom_hbond_distance_DH
_geom_hbond_distance_HA
_geom_hbond_distance_DA
_geom_hbond_angle_DHA
_geom_hbond_publ_flag
C2 H2A O1 1_655 0.9300 2.6000 3.292(4) 132.00 yes
C13 H13C F 2_465 0.9600 2.5200 3.144(5) 123.00 yes

loop_
_geom_torsion_atom_site_label_1
_geom_torsion_atom_site_label_2
_geom_torsion_atom_site_label_3
_geom_torsion_atom_site_label_4
_geom_torsion_site_symmetry_1
_geom_torsion_site_symmetry_2
_geom_torsion_site_symmetry_3
_geom_torsion_site_symmetry_4
_geom_torsion
_geom_torsion_publ_flag
C9 S1 C1 C6 . . . . -3.7(3) ?
C9 S1 C1 C2 . . . . 176.1(2) ?
C6 C1 C2 C3 . . . . -0.2(4) ?
S1 C1 C2 C3 . . . . 180.0(2) ?
C1 C2 C3 C4 . . . . 0.5(4) ?
C1 C2 C3 Cl . . . . 178.9(2) ?
C2 C3 C4 C5 . . . . -0.3(5) ?
Cl C3 C4 C5 . . . . -178.8(3) ?
C2 C3 C4 F . . . . 179.2(3) ?
Cl C3 C4 F . . . . 0.7(4) ?
F C4 C5 C6 . . . . -179.6(3) ?
C3 C4 C5 C6 . . . . -0.2(5) ?
C4 C5 C6 C1 . . . . 0.5(5) ?
C4 C5 C6 C7 . . . . -179.8(3) ?
C2 C1 C6 C5 . . . . -0.3(4) ?
S1 C1 C6 C5 . . . . 179.6(2) ?
C2 C1 C6 C7 . . . . 180.0(3) ?
S1 C1 C6 C7 . . . . -0.1(4) ?
C5 C6 C7 O1 . . . . 7.3(4) ?
C1 C6 C7 O1 . . . . -173.0(3) ?
C5 C6 C7 C8 . . . . -172.4(3) ?
C1 C6 C7 C8 . . . . 7.3(4) ?
O1 C7 C8 C9 . . . . 169.8(3) ?
C6 C7 C8 C9 . . . . -10.5(5) ?
O1 C7 C8 C12 . . . . -6.3(4) ?
C6 C7 C8 C12 . . . . 173.4(3) ?
C7 C8 C9 S1 . . . . 6.0(5) ?
C12 C8 C9 S1 . . . . -178.0(2) ?
C7 C8 C9 S2 . . . . -173.7(2) ?
C12 C8 C9 S2 . . . . 2.3(4) ?
C1 S1 C9 C8 . . . . 1.0(3) ?
C1 S1 C9 S2 . . . . -179.22(16) ?
C10 S2 C9 C8 . . . . -176.9(2) ?
C10 S2 C9 S1 . . . . 3.3(2) ?
C9 S2 C10 C11 . . . . -175.0(2) ?
C13 O2 C12 O3 . . . . -1.3(5) ?
C13 O2 C12 C8 . . . . -179.4(3) ?
C9 C8 C12 O3 . . . . -70.7(5) ?
C7 C8 C12 O3 . . . . 105.7(4) ?
C9 C8 C12 O2 . . . . 107.4(3) ?
C7 C8 C12 O2 . . . . -76.2(3) ?

loop_
_cod_related_entry_id
_cod_related_entry_database
_cod_related_entry_code
1 ChemSpider 24744357
